data_1001374
loop_
_publ_author_name
'Riou, D'
'Labbe, P'
'Goreaud, M'

_publ_section_title
;
Les pyrophosphates A(II)~x~ M P~2~ O~7~: Synthese et etude structurale
de Ba Co P~2~ O~7~ et Ba Ni P~2~ O~7~
;
_journal_coden_ASTM CHDCAQ
_journal_name_full
;
Comptes Rendus Hebdomadaires des Seances de l'Academie des Sciences,
Serie C, Sciences Chimiques (1966-)
;
_journal_page_first 1751
_journal_page_last 1756
_journal_volume 307
_journal_year 1988
_chemical_formula_structural 'Ca Co P2 O7'
_chemical_formula_sum 'Ca Co O7 P2'
_chemical_name_systematic 'Calcium cobalt diphosphate'
_space_group_IT_number 2
_symmetry_cell_setting triclinic
_symmetry_Int_Tables_number 2
_symmetry_space_group_name_Hall '-P 1'
_symmetry_space_group_name_H-M 'P -1'
_cell_angle_alpha 66.407(6)
_cell_angle_beta 83.264(5)
_cell_angle_gamma 87.579(6)
_cell_formula_units_Z 2
_cell_length_a 6.5476(3)
_cell_length_b 6.5441(6)
_cell_length_c 6.5743(5)
_cell_volume 256.4
_refine_ls_R_factor_all 0.029
_cod_database_code 1001374

loop_
_symmetry_equiv_pos_as_xyz
x,y,z
-x,-y,-z

loop_
_atom_site_label
_atom_site_type_symbol
_atom_site_symmetry_multiplicity
_atom_site_Wyckoff_symbol
_atom_site_fract_x
_atom_site_fract_y
_atom_site_fract_z
_atom_site_occupancy
_atom_site_attached_hydrogens
_atom_site_calc_flag
Ca1 Ca2+ 2 i 0.12125(6) 0.79788(7) 0.73522(6) 1. 0 d
Co1 Co2+ 2 i 0.35252(4) 0.22913(4) 0.89645(5) 1. 0 d
P1 P5+ 2 i 0.65607(7) 0.67868(8) 0.63701(8) 1. 0 d
P2 P5+ 2 i 0.14190(7) 0.74041(7) 0.23083(7) 1. 0 d
O1 O2- 2 i 0.0590(2) 0.8592(2) 0.3759(2) 1. 0 d
O2 O2- 2 i 0.3143(3) 0.8665(3) 0.0487(3) 1. 0 d
O3 O2- 2 i 0.7372(2) 0.7458(2) 0.7893(3) 1. 0 d
O4 O2- 2 i 0.3760(3) 0.1505(3) 0.6006(3) 1. 0 d
O5 O2- 2 i 0.5843(2) 0.4227(3) 0.2534(3) 1. 0 d
O6 O2- 2 i 0.9779(2) 0.6759(3) 0.1204(2) 1. 0 d
O7 O2- 2 i 0.7603(3) 0.4790(2) 0.6033(2) 1. 0 d

loop_
_atom_type_symbol
_atom_type_oxidation_number
Ca2+ 2.000
Co2+ 2.000
P5+ 5.000
O2- -2.000
